data_7230705
loop_
_publ_author_name
'Ma, Yan-Na'
'Guo, Chen-Yang'
'Zhao, Qianyi'
'Zhang, Jie'
'Chen, Xuenian'

_publ_section_title
;
 Synthesis of dibenzothiazines from sulfides by one-pot N,O-transfer and
 intramolecular C--H amination
;
_journal_issue 13
_journal_name_full 'Green Chemistry'
_journal_page_first 2953
_journal_paper_doi 10.1039/C8GC01057A
_journal_volume 20
_journal_year 2018
_chemical_formula_moiety 'C13 H10 Cl N O S'
_chemical_formula_sum 'C13 H10 Cl N O S'
_chemical_formula_weight 263.73
_space_group_crystal_system monoclinic
_space_group_IT_number 14
_space_group_name_Hall '-P 2yn'
_space_group_name_H-M_alt 'P 1 21/n 1'
_symmetry_space_group_name_Hall '-P 2yn'
_symmetry_space_group_name_H-M 'P 1 21/n 1'
_atom_sites_solution_hydrogens difmap
_atom_sites_solution_primary dual
_audit_creation_date 2018-01-26
_audit_creation_method
;
Olex2 1.2
(compiled 2017.08.10 svn.r3458 for OlexSys, GUI svn.r5381)
;
_audit_update_record
;
2018-04-02 deposited with the CCDC.
2018-05-22 downloaded from the CCDC.
;
_cell_angle_alpha 90
_cell_angle_beta 111.484(2)
_cell_angle_gamma 90
_cell_formula_units_Z 4
_cell_length_a 10.4863(2)
_cell_length_b 9.6208(2)
_cell_length_c 12.3830(2)
_cell_measurement_reflns_used 4127
_cell_measurement_temperature 293(2)
_cell_measurement_theta_max 72.2030
_cell_measurement_theta_min 4.7380
_cell_volume 1162.48(4)
_computing_cell_refinement 'CrysAlisPro 1.171.39.35c (Rigaku OD, 2017)'
_computing_data_collection 'CrysAlisPro 1.171.39.35c (Rigaku OD, 2017)'
_computing_data_reduction 'CrysAlisPro 1.171.39.35c (Rigaku OD, 2017)'
_computing_molecular_graphics 'Olex2 (Dolomanov et al., 2009)'
_computing_publication_material 'Olex2 (Dolomanov et al., 2009)'
_computing_structure_refinement 'ShelXL (Sheldrick, 2015)'
_computing_structure_solution 'ShelXT (Sheldrick, 2015)'
_diffrn_ambient_temperature 293(2)
_diffrn_detector 'CCD plate'
_diffrn_detector_area_resol_mean 8.0528
_diffrn_detector_type EosS2
_diffrn_measured_fraction_theta_full 1.000
_diffrn_measured_fraction_theta_max 0.988
_diffrn_measurement_details
;
List of Runs (angles in degrees, time in seconds):

  # Type    Start    End  Width  t~exp~   \w     \q     \k     \f   Frames
#--------------------------------------------------------------------------
  1  \w    -89.00  -2.00   1.00    1.77    --  -36.07 125.00 120.00   87
  2  \w     17.00 105.00   1.00    1.77    --   36.07  38.00 120.00   88
  3  \w     19.00 103.00   1.00    1.77    --   36.07  57.00-120.00   84
  4  \w     19.00 103.00   1.00    1.77    --   36.07  57.00   0.00   84
  5  \w      9.00 104.00   1.00    1.77    --   36.07  77.00 120.00   95
  6  \w     23.00  89.00   1.00    1.77    --   36.07-125.00 -90.00   66
  7  \w     23.00  89.00   1.00    1.77    --   36.07-125.00 150.00   66
  8  \w     39.00 116.00   1.00    7.06    --  109.31-111.00 -90.00   77
  9  \w     41.00 127.00   1.00    7.06    --  109.31 -45.00  30.00   86
 10  \w     40.00 109.00   1.00    7.06    --  109.31 -95.00  60.00   69
 11  \w     83.00 177.00   1.00    7.06    --  109.31  77.00  30.00   94
 12  \w     40.00 109.00   1.00    7.06    --  109.31 -95.00 -60.00   69
 13  \w     42.00 127.00   1.00    7.06    --  109.31 -61.00  90.00   85
 14  \w     42.00 136.00   1.00    7.06    --  109.31 -77.00 -90.00   94
 15  \w     40.00 178.00   1.00    7.06    --  109.31   0.00   0.00  138
 16  \w    -31.00  41.00   1.00    1.77    --   36.07 -57.00 -30.00   72
;
_diffrn_measurement_device 'four-circle diffractometer'
_diffrn_measurement_device_type 'SuperNova, Dual, Cu at home/near, EosS2'
_diffrn_measurement_method '\w scans'
_diffrn_orient_matrix_type 'CrysAlisPro convention (1999,Acta A55,543-557)'
_diffrn_orient_matrix_UB_11 0.0128688000
_diffrn_orient_matrix_UB_12 0.1429406000
_diffrn_orient_matrix_UB_13 -0.0511977000
_diffrn_orient_matrix_UB_21 0.0776157000
_diffrn_orient_matrix_UB_22 -0.0677974000
_diffrn_orient_matrix_UB_23 -0.0706303000
_diffrn_orient_matrix_UB_31 -0.1368372000
_diffrn_orient_matrix_UB_32 -0.0249137000
_diffrn_orient_matrix_UB_33 -0.1013140000
_diffrn_radiation_monochromator mirror
_diffrn_radiation_probe x-ray
_diffrn_radiation_type CuK\a
_diffrn_radiation_wavelength 1.54184
_diffrn_reflns_av_R_equivalents 0.0365
_diffrn_reflns_av_unetI/netI 0.0349
_diffrn_reflns_Laue_measured_fraction_full 1.000
_diffrn_reflns_Laue_measured_fraction_max 0.988
_diffrn_reflns_limit_h_max 11
_diffrn_reflns_limit_h_min -12
_diffrn_reflns_limit_k_max 7
_diffrn_reflns_limit_k_min -11
_diffrn_reflns_limit_l_max 15
_diffrn_reflns_limit_l_min -15
_diffrn_reflns_number 6586
_diffrn_reflns_point_group_measured_fraction_full 1.000
_diffrn_reflns_point_group_measured_fraction_max 0.988
_diffrn_reflns_theta_full 67.684
_diffrn_reflns_theta_max 72.391
_diffrn_reflns_theta_min 4.746
_diffrn_source 'micro-focus sealed X-ray tube'
_diffrn_source_type 'SuperNova (Cu) X-ray Source'
_exptl_absorpt_coefficient_mu 4.426
_exptl_absorpt_correction_T_max 1.00000
_exptl_absorpt_correction_T_min 0.66468
_exptl_absorpt_correction_type multi-scan
_exptl_absorpt_process_details
;
CrysAlisPro 1.171.39.35c (Rigaku Oxford Diffraction, 2017)
Empirical absorption correction using spherical harmonics,
 implemented in SCALE3 ABSPACK scaling algorithm.
;
_exptl_crystal_colour colorless
_exptl_crystal_density_diffrn 1.507
_exptl_crystal_description block
_exptl_crystal_F_000 544
_exptl_crystal_size_max 0.62
_exptl_crystal_size_mid 0.48
_exptl_crystal_size_min 0.45
_refine_diff_density_max 0.234
_refine_diff_density_min -0.518
_refine_diff_density_rms 0.066
_refine_ls_extinction_method none
_refine_ls_goodness_of_fit_ref 1.155
_refine_ls_hydrogen_treatment refall
_refine_ls_matrix_type full
_refine_ls_number_parameters 194
_refine_ls_number_reflns 2269
_refine_ls_number_restraints 0
_refine_ls_restrained_S_all 1.155
_refine_ls_R_factor_all 0.0528
_refine_ls_R_factor_gt 0.0454
_refine_ls_shift/su_max 0.001
_refine_ls_shift/su_mean 0.000
_refine_ls_structure_factor_coef Fsqd
_refine_ls_weighting_details 'w=1/[\s^2^(Fo^2^)+(0.1000P)^2^] where P=(Fo^2^+2Fc^2^)/3'
_refine_ls_weighting_scheme calc
_refine_ls_wR_factor_gt 0.1406
_refine_ls_wR_factor_ref 0.1462
_reflns_Friedel_coverage 0.000
_reflns_number_gt 2023
_reflns_number_total 2269
_reflns_threshold_expression 'I > 2\s(I)'
_cod_data_source_file c8gc01057a2.cif
_cod_data_source_block myn20180124
_cod_depositor_comments 'Adding full bibliography for 7230705.cif.'
_cod_database_code 7230705
_shelx_shelxl_version_number 2016/6
_chemical_oxdiff_formula 'Cl1 C1 N1 O1 H1 '
_shelx_space_group_comment
;
The symmetry employed for this shelxl refinement is uniquely defined
by the following loop, which should always be used as a source of
symmetry information in preference to the above space-group names.
They are only intended as comments.
;
_reflns_odcompleteness_completeness 100.00
_reflns_odcompleteness_iscentric 1
_reflns_odcompleteness_theta 66.97
_olex2_refinement_description
;
;
_olex2_submission_special_instructions 'No special instructions were received'
_oxdiff_exptl_absorpt_empirical_details
;
Empirical correction (ABSPACK) includes:
- Absorption correction using spherical harmonics
- Frame scaling
;
_oxdiff_exptl_absorpt_empirical_full_max 1.372
_oxdiff_exptl_absorpt_empirical_full_min 0.472

loop_
_space_group_symop_operation_xyz
'x, y, z'
'-x+1/2, y+1/2, -z+1/2'
'-x, -y, -z'
'x-1/2, -y-1/2, z-1/2'

loop_
_atom_site_label
_atom_site_type_symbol
_atom_site_fract_x
_atom_site_fract_y
_atom_site_fract_z
_atom_site_U_iso_or_equiv
_atom_site_adp_type
_atom_site_occupancy
_atom_site_site_symmetry_order
_atom_site_calc_flag
Cl1 Cl 0.32027(7) 0.95211(7) 0.56069(7) 0.0513(2) Uani 1 1 d
S1 S 0.79605(5) 0.55815(5) 0.52740(4) 0.0276(2) Uani 1 1 d
O1 O 0.89577(16) 0.66037(18) 0.52235(15) 0.0377(4) Uani 1 1 d
N1 N 0.68852(19) 0.6014(2) 0.57867(16) 0.0343(4) Uani 1 1 d
C1 C 0.7072(2) 0.4956(2) 0.38718(18) 0.0284(4) Uani 1 1 d
C2 C 0.7611(2) 0.3922(3) 0.3378(2) 0.0376(5) Uani 1 1 d
H2 H 0.845(4) 0.351(4) 0.376(3) 0.065(11) Uiso 1 1 d
C3 C 0.6898(3) 0.3527(3) 0.2248(2) 0.0437(6) Uani 1 1 d
H3 H 0.727(3) 0.284(4) 0.194(3) 0.060(10) Uiso 1 1 d
C4 C 0.5664(3) 0.4182(3) 0.1616(2) 0.0416(6) Uani 1 1 d
H4 H 0.517(3) 0.395(3) 0.080(3) 0.044(8) Uiso 1 1 d
C5 C 0.5138(2) 0.5208(3) 0.2105(2) 0.0355(5) Uani 1 1 d
H5 H 0.433(4) 0.565(3) 0.162(3) 0.055(10) Uiso 1 1 d
C6 C 0.5823(2) 0.5624(2) 0.32687(19) 0.0280(5) Uani 1 1 d
C7 C 0.5253(2) 0.6663(2) 0.38341(18) 0.0277(4) Uani 1 1 d
C8 C 0.4148(2) 0.7515(3) 0.3192(2) 0.0350(5) Uani 1 1 d
H8 H 0.383(3) 0.750(4) 0.234(3) 0.054(9) Uiso 1 1 d
C9 C 0.3534(2) 0.8414(3) 0.3719(2) 0.0383(5) Uani 1 1 d
H9 H 0.281(3) 0.897(4) 0.328(3) 0.052(9) Uiso 1 1 d
C10 C 0.4009(2) 0.8444(2) 0.4925(2) 0.0358(5) Uani 1 1 d
C11 C 0.5103(2) 0.7647(2) 0.5593(2) 0.0343(5) Uani 1 1 d
H11 H 0.546(3) 0.762(3) 0.646(3) 0.051(8) Uiso 1 1 d
C12 C 0.5765(2) 0.6774(2) 0.50564(18) 0.0284(4) Uani 1 1 d
C13 C 0.8856(3) 0.4209(3) 0.6160(2) 0.0412(6) Uani 1 1 d
H13A H 0.918(4) 0.455(4) 0.688(4) 0.066(12) Uiso 1 1 d
H13B H 0.958(3) 0.387(3) 0.585(3) 0.051(9) Uiso 1 1 d
H13C H 0.829(4) 0.348(4) 0.610(3) 0.059(10) Uiso 1 1 d

loop_
_atom_site_aniso_label
_atom_site_aniso_U_11
_atom_site_aniso_U_22
_atom_site_aniso_U_33
_atom_site_aniso_U_23
_atom_site_aniso_U_13
_atom_site_aniso_U_12
Cl1 0.0470(4) 0.0540(4) 0.0576(5) -0.0100(3) 0.0247(3) 0.0094(3)
S1 0.0238(3) 0.0315(3) 0.0232(3) 0.00164(17) 0.0034(2) -0.00090(17)
O1 0.0309(8) 0.0394(9) 0.0380(9) 0.0011(7) 0.0070(7) -0.0091(7)
N1 0.0303(9) 0.0466(10) 0.0220(9) 0.0009(8) 0.0050(8) 0.0035(8)
C1 0.0275(10) 0.0315(10) 0.0243(10) -0.0005(8) 0.0073(8) -0.0048(8)
C2 0.0343(11) 0.0386(12) 0.0384(13) -0.0032(10) 0.0117(10) 0.0009(9)
C3 0.0505(14) 0.0399(13) 0.0437(14) -0.0115(11) 0.0208(12) -0.0014(11)
C4 0.0479(14) 0.0448(12) 0.0297(12) -0.0099(10) 0.0112(11) -0.0093(11)
C5 0.0337(11) 0.0405(12) 0.0264(11) -0.0021(9) 0.0043(10) -0.0031(9)
C6 0.0277(10) 0.0300(10) 0.0253(11) 0.0006(7) 0.0083(9) -0.0052(7)
C7 0.0256(9) 0.0306(10) 0.0249(10) 0.0014(7) 0.0068(8) -0.0032(7)
C8 0.0312(11) 0.0406(11) 0.0285(11) 0.0022(9) 0.0051(9) 0.0009(9)
C9 0.0308(10) 0.0407(12) 0.0400(13) 0.0036(10) 0.0089(10) 0.0045(9)
C10 0.0313(10) 0.0364(11) 0.0423(13) -0.0048(10) 0.0167(10) -0.0006(9)
C11 0.0331(11) 0.0407(11) 0.0285(11) -0.0040(9) 0.0106(9) -0.0026(9)
C12 0.0244(9) 0.0340(10) 0.0242(10) -0.0011(8) 0.0059(8) -0.0031(8)
C13 0.0392(13) 0.0435(13) 0.0349(13) 0.0105(10) 0.0063(11) 0.0048(11)

loop_
_atom_type_symbol
_atom_type_description
_atom_type_scat_dispersion_real
_atom_type_scat_dispersion_imag
_atom_type_scat_source
C C 0.0181 0.0091 'International Tables Vol C Tables 4.2.6.8 and 6.1.1.4'
H H 0.0000 0.0000 'International Tables Vol C Tables 4.2.6.8 and 6.1.1.4'
Cl Cl 0.3639 0.7018 'International Tables Vol C Tables 4.2.6.8 and 6.1.1.4'
N N 0.0311 0.0180 'International Tables Vol C Tables 4.2.6.8 and 6.1.1.4'
O O 0.0492 0.0322 'International Tables Vol C Tables 4.2.6.8 and 6.1.1.4'
S S 0.3331 0.5567 'International Tables Vol C Tables 4.2.6.8 and 6.1.1.4'

loop_
_geom_angle_atom_site_label_1
_geom_angle_atom_site_label_2
_geom_angle_atom_site_label_3
_geom_angle
O1 S1 N1 118.81(11)
O1 S1 C1 108.66(10)
O1 S1 C13 107.92(12)
N1 S1 C1 107.33(10)
N1 S1 C13 104.52(12)
C1 S1 C13 109.29(13)
C12 N1 S1 116.29(15)
C2 C1 S1 121.85(17)
C2 C1 C6 122.9(2)
C6 C1 S1 115.13(17)
C1 C2 H2 123(2)
C3 C2 C1 119.2(2)
C3 C2 H2 118(2)
C2 C3 H3 118(2)
C2 C3 C4 119.6(2)
C4 C3 H3 123(2)
C3 C4 H4 120.5(18)
C5 C4 C3 121.1(2)
C5 C4 H4 118.4(18)
C4 C5 H5 117(2)
C4 C5 C6 121.1(2)
C6 C5 H5 122(2)
C1 C6 C5 116.1(2)
C1 C6 C7 121.5(2)
C5 C6 C7 122.4(2)
C8 C7 C6 121.6(2)
C8 C7 C12 118.3(2)
C12 C7 C6 120.08(19)
C7 C8 H8 118.8(19)
C9 C8 C7 122.0(2)
C9 C8 H8 119.1(19)
C8 C9 H9 121(2)
C8 C9 C10 118.4(2)
C10 C9 H9 121(2)
C9 C10 Cl1 119.17(19)
C11 C10 Cl1 119.16(19)
C11 C10 C9 121.7(2)
C10 C11 H11 124.0(19)
C10 C11 C12 119.9(2)
C12 C11 H11 116.1(19)
N1 C12 C7 123.6(2)
N1 C12 C11 116.8(2)
C11 C12 C7 119.5(2)
S1 C13 H13A 106(2)
S1 C13 H13B 107.9(19)
S1 C13 H13C 110(2)
H13A C13 H13B 115(3)
H13A C13 H13C 112(3)
H13B C13 H13C 106(3)

loop_
_geom_bond_atom_site_label_1
_geom_bond_atom_site_label_2
_geom_bond_distance
Cl1 C10 1.739(2)
S1 O1 1.4534(16)
S1 N1 1.5401(19)
S1 C1 1.749(2)
S1 C13 1.754(3)
N1 C12 1.398(3)
C1 C2 1.391(3)
C1 C6 1.403(3)
C2 H2 0.92(4)
C2 C3 1.376(4)
C3 H3 0.91(4)
C3 C4 1.394(4)
C4 H4 0.98(3)
C4 C5 1.375(4)
C5 H5 0.94(3)
C5 C6 1.413(3)
C6 C7 1.467(3)
C7 C8 1.404(3)
C7 C12 1.413(3)
C8 H8 0.99(3)
C8 C9 1.377(3)
C9 H9 0.93(3)
C9 C10 1.391(3)
C10 C11 1.376(3)
C11 H11 1.00(3)
C11 C12 1.403(3)
C13 H13A 0.89(4)
C13 H13B 1.02(3)
C13 H13C 0.91(4)
